data_1514221
loop_
_publ_author_name
'Pascual-Escudero, Ana'
'Gonz\'alez-Esguevillas, Mar\'ia'
'Padilla, Silvia'
'Adrio, Javier'
'Carretero, Juan C'

_publ_section_title
;
 Enantioselective Synthesis of \a-Heteroarylpyrrolidines by
 Copper-Catalyzed 1,3-Dipolar Cycloaddition of \a-Silylimines.
;
_journal_issue 8
_journal_name_full 'Organic letters'
_journal_page_first 2228
_journal_page_last 2231
_journal_paper_doi 10.1021/ol5007373
_journal_volume 16
_journal_year 2014
_chemical_absolute_configuration rmad
_chemical_formula_sum 'C17 H14 Br N3 O2'
_chemical_formula_weight 372.22
_chemical_name_common APE2
_space_group_crystal_system monoclinic
_space_group_IT_number 4
_space_group_name_Hall 'P 2yb'
_space_group_name_H-M_alt 'P 1 21 1'
_symmetry_space_group_name_Hall 'P 2yb'
_symmetry_space_group_name_H-M 'P 1 21 1'
_atom_sites_solution_hydrogens geom
_atom_sites_solution_primary direct
_atom_sites_solution_secondary difmap
_cell_angle_alpha 90
_cell_angle_beta 91.114(2)
_cell_angle_gamma 90
_cell_formula_units_Z 4
_cell_length_a 6.0087(4)
_cell_length_b 17.4567(9)
_cell_length_c 15.2518(12)
_cell_measurement_reflns_used 2401
_cell_measurement_temperature 296.(2)
_cell_measurement_theta_max 18.6913
_cell_measurement_theta_min 2.9153
_cell_volume 1599.49(18)
_computing_cell_refinement 'SAINT V7.68A (Bruker AXS, 2009)'
_computing_data_collection 'Bruker Instrument Service v2010.9.0.0'
_computing_data_reduction 'SAINT V7.68A (Bruker AXS, 2009)'
_computing_structure_refinement 'SHELXL-97 (Sheldrick, 2008)'
_computing_structure_solution 'SHELXS-97 (Sheldrick, 2008)'
_diffrn_ambient_temperature 296.(2)
_diffrn_detector_area_resol_mean 8.3333
_diffrn_measured_fraction_theta_full 0.987
_diffrn_measured_fraction_theta_max 0.987
_diffrn_radiation_wavelength 0.71073
_diffrn_reflns_av_R_equivalents 0.0532
_diffrn_reflns_av_sigmaI/netI 0.0844
_diffrn_reflns_limit_h_max 7
_diffrn_reflns_limit_h_min -7
_diffrn_reflns_limit_k_max 20
_diffrn_reflns_limit_k_min -20
_diffrn_reflns_limit_l_max 18
_diffrn_reflns_limit_l_min -18
_diffrn_reflns_number 14467
_diffrn_reflns_theta_full 25.35
_diffrn_reflns_theta_max 25.35
_diffrn_reflns_theta_min 1.34
_exptl_absorpt_coefficient_mu 2.583
_exptl_absorpt_correction_T_max 0.90
_exptl_absorpt_correction_T_min 0.73
_exptl_absorpt_correction_type multi-scan
_exptl_absorpt_process_details sadabs
_exptl_crystal_colour 'clear colourless'
_exptl_crystal_density_diffrn 1.546
_exptl_crystal_density_method 'not measured'
_exptl_crystal_description plate
_exptl_crystal_F_000 752
_exptl_crystal_size_max 0.450
_exptl_crystal_size_mid 0.200
_exptl_crystal_size_min 0.040
_refine_diff_density_max 0.572
_refine_diff_density_min -0.331
_refine_ls_abs_structure_details 'Flack H D (1983), Acta Cryst. A39, 876-881'
_refine_ls_abs_structure_Flack 0.016(14)
_refine_ls_extinction_method none
_refine_ls_goodness_of_fit_ref 1.081
_refine_ls_hydrogen_treatment refxyz
_refine_ls_matrix_type full
_refine_ls_number_parameters 415
_refine_ls_number_reflns 5540
_refine_ls_number_restraints 13
_refine_ls_restrained_S_all 1.081
_refine_ls_R_factor_all 0.1224
_refine_ls_R_factor_gt 0.0541
_refine_ls_shift/su_max 0.000
_refine_ls_shift/su_mean 0.000
_refine_ls_structure_factor_coef Fsqd
_refine_ls_weighting_details 'calc w=1/[\s^2^(Fo^2^)+(0.0839P)^2^+0.0000P] where P=(Fo^2^+2Fc^2^)/3'
_refine_ls_weighting_scheme calc
_refine_ls_wR_factor_gt 0.1331
_refine_ls_wR_factor_ref 0.1830
_reflns_number_gt 3015
_reflns_number_total 5540
_reflns_threshold_expression >2sigma(I)
_cod_data_source_file ol5007373_si_001.cif
_cod_data_source_block I
_cod_depositor_comments
;Adding full bibliography for
 ./tmp-cod-update-bibliographies-8800/cifs/1514221.cif.
;
_cod_database_code 1514221

loop_
_space_group_symop_operation_xyz
'x, y, z'
'-x, y+1/2, -z'

loop_
_atom_site_type_symbol
_atom_site_label
_atom_site_fract_x
_atom_site_fract_y
_atom_site_fract_z
_atom_site_U_iso_or_equiv
_atom_site_adp_type
_atom_site_calc_flag
_atom_site_refinement_flags
_atom_site_occupancy
Br Br1 0.0069(3) 0.90386(7) 0.10343(8) 0.1044(5) Uani d . 1
Br Br2 0.5209(2) 0.09031(7) 0.10486(8) 0.0980(5) Uani d . 1
C C1 -0.0332(18) 0.8914(6) 0.2265(7) 0.057(3) Uani d . 1
C C2 -0.2286(17) 0.9157(6) 0.2628(7) 0.067(3) Uani d . 1
H H2 -0.3402 0.9365 0.227 0.08 Uiso calc R 1
C C3 -0.2598(14) 0.9097(5) 0.3504(6) 0.049(2) Uani d . 1
H H3 -0.3926 0.9254 0.375 0.058 Uiso calc R 1
C C4 -0.0904(14) 0.8796(5) 0.4023(6) 0.042(2) Uani d . 1
C C5 0.1091(15) 0.8555(5) 0.3669(8) 0.056(3) Uani d . 1
H H5 0.2221 0.835 0.4023 0.067 Uiso calc R 1
C C6 0.1348(16) 0.8629(6) 0.2765(8) 0.061(3) Uani d . 1
H H6 0.2674 0.8482 0.2509 0.073 Uiso calc R 1
C C7 -0.2875(13) 0.8466(5) 0.5404(7) 0.044(2) Uani d . 1
C C8 -0.2581(12) 0.8633(4) 0.6366(6) 0.038(2) Uani d . 1
H H8 -0.3711 0.8994 0.6566 0.046 Uiso calc R 1
C C9 -0.0238(13) 0.8980(5) 0.6447(7) 0.046(2) Uani d . 1
H H9 -0.0192 0.9442 0.6814 0.055 Uiso calc R 1
C C10 0.0433(13) 0.9132(5) 0.5526(6) 0.041(2) Uani d . 1
C C11 0.1215(13) 0.8283(5) 0.6861(6) 0.047(2) Uani d . 1
H H11 0.2454 0.8179 0.6469 0.057 Uiso calc R 1
C C12 -0.2509(13) 0.7913(5) 0.6940(6) 0.045(2) Uani d . 1
H H12A -0.2809 0.8039 0.7546 0.053 Uiso calc R 1
H H12B -0.3597 0.754 0.6735 0.053 Uiso calc R 1
C C13 0.2171(11) 0.8494(5) 0.7751(5) 0.0471(19) Uani d . 1
C C14 0.2006(15) 0.8004(5) 0.8459(6) 0.064(2) Uani d . 1
H H14 0.121 0.7549 0.8405 0.077 Uiso calc R 1
C C15 0.3004(19) 0.8190(6) 0.9228(8) 0.087(3) Uani d . 1
H H15 0.2899 0.787 0.9713 0.105 Uiso calc R 1
C C16 0.4127(18) 0.8832(8) 0.9277(7) 0.089(4) Uani d . 1
H H16 0.4841 0.8969 0.98 0.107 Uiso calc R 1
C C17 0.4257(19) 0.9312(7) 0.8549(8) 0.090(4) Uani d . 1
H H17 0.5069 0.9764 0.8603 0.109 Uiso calc R 1
C C18 0.4737(16) 0.0956(7) 0.2263(6) 0.061(3) Uani d . 1
C C19 0.2751(15) 0.0706(5) 0.2607(7) 0.058(3) Uani d . 1
H H19 0.161 0.0534 0.2237 0.069 Uiso calc R 1
C C20 0.2470(14) 0.0715(5) 0.3517(7) 0.053(3) Uani d . 1
H H20 0.115 0.0537 0.3752 0.063 Uiso calc R 1
C C21 0.4156(12) 0.0988(5) 0.4068(6) 0.042(2) Uani d . 1
C C22 0.6136(13) 0.1233(4) 0.3684(8) 0.048(3) Uani d . 1
H H22 0.7278 0.1411 0.4051 0.058 Uiso calc R 1
C C23 0.6470(15) 0.1226(6) 0.2818(8) 0.056(3) Uani d . 1
H H23 0.7808 0.1393 0.2589 0.067 Uiso calc R 1
C C25 0.5368(15) 0.0639(5) 0.5566(6) 0.048(2) Uani d . 1
C C26 0.4603(12) 0.0837(5) 0.6451(6) 0.045(2) Uani d . 1
H H26 0.4648 0.0383 0.6829 0.054 Uiso calc R 1
C C27 0.2246(13) 0.1126(5) 0.6356(7) 0.051(2) Uani d . 1
H H27 0.1153 0.0738 0.6522 0.061 Uiso calc R 1
C C28 0.2038(15) 0.1339(5) 0.5395(7) 0.050(3) Uani d . 1
C C29 0.2200(14) 0.1815(6) 0.6950(7) 0.060(3) Uani d . 1
H H29 0.1094 0.2177 0.6715 0.072 Uiso calc R 1
C C30 0.5891(14) 0.1486(5) 0.6881(7) 0.062(3) Uani d . 1
H H30A 0.6326 0.1348 0.7477 0.074 Uiso calc R 1
H H30B 0.7224 0.1596 0.6556 0.074 Uiso calc R 1
C C31 0.1646(14) 0.1645(6) 0.7895(7) 0.070(2) Uani d U 1
C C32 0.238(3) 0.2115(8) 0.8574(8) 0.126(5) Uani d U 1
H H32 0.3281 0.2536 0.846 0.151 Uiso calc R 1
C C33 0.178(4) 0.1952(10) 0.9402(10) 0.155(7) Uani d U 1
H H33 0.2223 0.2263 0.9868 0.186 Uiso calc R 1
C C34 0.055(3) 0.1335(11) 0.9528(10) 0.145(6) Uani d U 1
H H34 0.0086 0.123 1.0094 0.174 Uiso calc R 1
C C35 -0.0098(19) 0.0827(12) 0.8848(10) 0.133(6) Uani d U 1
H H35 -0.0884 0.038 0.8961 0.159 Uiso calc R 1
N N1 -0.1102(11) 0.8776(4) 0.4956(5) 0.0398(18) Uani d . 1
N N2 -0.0245(10) 0.7616(4) 0.6855(5) 0.050(2) Uani d . 1
H H2A 0.0145 0.7143 0.6812 0.061 Uiso calc R 1
N N3 0.3282(11) 0.9155(4) 0.7786(4) 0.0608(18) Uani d . 1
N N4 0.3881(10) 0.1007(4) 0.4972(5) 0.0393(16) Uani d . 1
N N5 0.4405(12) 0.2163(4) 0.6884(6) 0.067(2) Uani d . 1
H H5A 0.475 0.264 0.6853 0.08 Uiso calc R 1
N N6 0.0486(13) 0.1024(7) 0.8013(6) 0.112(3) Uani d U 1
O O1 -0.4356(9) 0.8097(3) 0.5035(5) 0.0536(17) Uani d . 1
O O2 0.2059(10) 0.9480(3) 0.5302(5) 0.0558(18) Uani d . 1
O O3 0.0594(8) 0.1701(3) 0.5026(5) 0.0511(16) Uani d . 1
O O4 0.6979(10) 0.0303(3) 0.5342(5) 0.0542(17) Uani d . 1

loop_
_atom_site_aniso_label
_atom_site_aniso_U_11
_atom_site_aniso_U_22
_atom_site_aniso_U_33
_atom_site_aniso_U_12
_atom_site_aniso_U_13
_atom_site_aniso_U_23
Br1 0.1473(13) 0.1117(11) 0.0548(9) -0.0157(9) 0.0126(8) 0.0019(8)
Br2 0.1167(10) 0.1174(11) 0.0601(9) -0.0122(8) 0.0041(7) 0.0002(8)
C1 0.066(7) 0.050(6) 0.056(8) 0.005(5) 0.002(6) -0.004(5)
C2 0.070(7) 0.069(7) 0.060(8) 0.008(6) -0.019(6) 0.005(7)
C3 0.040(5) 0.049(5) 0.056(6) 0.003(4) 0.004(5) 0.003(6)
C4 0.042(5) 0.036(5) 0.047(6) -0.010(4) -0.005(4) -0.004(4)
C5 0.044(6) 0.054(6) 0.070(8) 0.008(4) 0.006(5) -0.002(6)
C6 0.054(7) 0.068(7) 0.061(8) -0.011(5) 0.009(6) -0.007(6)
C7 0.021(4) 0.036(5) 0.074(7) -0.004(4) 0.004(4) -0.009(5)
C8 0.029(4) 0.024(4) 0.062(6) 0.002(3) 0.012(4) -0.004(4)
C9 0.039(5) 0.044(6) 0.055(6) -0.011(4) 0.005(4) 0.006(5)
C10 0.035(5) 0.029(4) 0.058(6) 0.002(4) 0.006(4) -0.005(5)
C11 0.038(4) 0.055(6) 0.050(6) 0.009(4) 0.003(4) 0.005(4)
C12 0.042(5) 0.042(5) 0.050(6) -0.010(4) 0.003(4) -0.002(4)
C13 0.037(4) 0.064(5) 0.042(5) 0.007(4) 0.013(3) -0.003(4)
C14 0.082(6) 0.064(5) 0.045(6) 0.007(5) -0.002(5) -0.001(5)
C15 0.112(9) 0.077(7) 0.073(8) -0.007(7) -0.003(7) -0.003(6)
C16 0.072(7) 0.158(12) 0.036(6) 0.022(7) -0.011(5) 0.005(7)
C17 0.086(8) 0.112(9) 0.072(8) -0.018(6) -0.018(6) -0.013(7)
C18 0.066(7) 0.061(6) 0.055(7) 0.023(6) 0.001(5) 0.007(6)
C19 0.045(6) 0.051(6) 0.076(9) -0.004(4) -0.012(5) -0.002(6)
C20 0.043(5) 0.039(5) 0.075(8) -0.008(4) -0.008(5) 0.007(5)
C21 0.035(5) 0.028(4) 0.062(7) 0.000(4) 0.001(4) 0.000(5)
C22 0.031(5) 0.035(5) 0.078(8) 0.008(3) -0.002(5) 0.006(5)
C23 0.046(6) 0.062(7) 0.060(8) -0.005(4) 0.007(5) 0.003(5)
C25 0.041(5) 0.049(6) 0.055(7) 0.003(4) -0.011(5) -0.001(5)
C26 0.038(5) 0.044(5) 0.054(6) 0.007(4) -0.006(4) 0.012(5)
C27 0.044(5) 0.046(6) 0.061(7) 0.006(4) -0.004(4) 0.007(5)
C28 0.039(6) 0.048(5) 0.065(7) -0.018(4) 0.001(5) -0.007(5)
C29 0.038(5) 0.062(6) 0.081(8) 0.011(4) -0.009(5) 0.001(5)
C30 0.035(5) 0.073(7) 0.077(8) 0.013(5) -0.008(5) 0.003(6)
C31 0.051(5) 0.092(7) 0.067(6) 0.021(4) -0.002(4) 0.014(5)
C32 0.210(15) 0.100(9) 0.068(7) 0.017(7) 0.005(8) -0.008(6)
C33 0.26(2) 0.141(12) 0.065(7) 0.054(11) 0.009(10) 0.017(8)
C34 0.115(12) 0.243(19) 0.078(8) 0.052(11) 0.006(8) 0.059(9)
C35 0.068(7) 0.230(17) 0.101(9) -0.001(9) 0.011(8) 0.069(10)
N1 0.034(4) 0.031(4) 0.054(5) 0.000(3) -0.008(4) -0.006(3)
N2 0.043(4) 0.031(4) 0.077(6) 0.007(3) -0.001(4) 0.004(4)
N3 0.055(4) 0.078(5) 0.049(4) -0.019(4) -0.002(3) -0.004(4)
N4 0.032(4) 0.036(4) 0.050(5) 0.002(3) 0.009(3) 0.001(4)
N5 0.056(5) 0.051(5) 0.093(7) -0.007(4) -0.006(4) -0.015(4)
N6 0.061(5) 0.181(9) 0.093(6) -0.031(6) -0.006(4) 0.046(6)
O1 0.039(4) 0.047(3) 0.074(5) -0.006(3) -0.011(3) 0.000(3)
O2 0.047(4) 0.056(4) 0.065(5) -0.022(3) 0.010(3) -0.010(3)
O3 0.028(3) 0.061(4) 0.064(4) 0.007(3) -0.003(3) 0.004(3)
O4 0.040(3) 0.054(4) 0.068(5) 0.020(3) -0.001(3) -0.003(3)

loop_
_atom_type_symbol
_atom_type_description
_atom_type_scat_dispersion_real
_atom_type_scat_dispersion_imag
_atom_type_scat_source
C C 0.0033 0.0016 'International Tables Vol C Tables 4.2.6.8 and 6.1.1.4'
H H 0.0000 0.0000 'International Tables Vol C Tables 4.2.6.8 and 6.1.1.4'
N N 0.0061 0.0033 'International Tables Vol C Tables 4.2.6.8 and 6.1.1.4'
O O 0.0106 0.0060 'International Tables Vol C Tables 4.2.6.8 and 6.1.1.4'
Br Br -0.2901 2.4595 'International Tables Vol C Tables 4.2.6.8 and 6.1.1.4'

loop_
_geom_angle_atom_site_label_1
_geom_angle_atom_site_label_2
_geom_angle_atom_site_label_3
_geom_angle
C6 C1 C2 121.5(10)
C6 C1 Br1 119.4(8)
C2 C1 Br1 119.0(8)
C3 C2 C1 120.5(9)
C3 C2 H2 119.7
C1 C2 H2 119.7
C2 C3 C4 118.7(9)
C2 C3 H3 120.7
C4 C3 H3 120.7
C3 C4 C5 121.6(9)
C3 C4 N1 120.3(8)
C5 C4 N1 118.0(8)
C4 C5 C6 118.0(9)
C4 C5 H5 121.0
C6 C5 H5 121.0
C1 C6 C5 119.8(10)
C1 C6 H6 120.1
C5 C6 H6 120.1
O1 C7 N1 122.5(9)
O1 C7 C8 128.3(8)
N1 C7 C8 109.2(7)
C7 C8 C12 113.6(7)
C7 C8 C9 104.2(7)
C12 C8 C9 105.2(6)
C7 C8 H8 111.1
C12 C8 H8 111.1
C9 C8 H8 111.1
C10 C9 C8 104.9(8)
C10 C9 C11 110.2(7)
C8 C9 C11 102.8(6)
C10 C9 H9 112.7
C8 C9 H9 112.7
C11 C9 H9 112.7
O2 C10 N1 125.1(9)
O2 C10 C9 126.2(8)
N1 C10 C9 108.6(7)
N2 C11 C13 114.7(7)
N2 C11 C9 106.2(6)
C13 C11 C9 111.1(7)
N2 C11 H11 108.2
C13 C11 H11 108.2
C9 C11 H11 108.2
N2 C12 C8 104.8(6)
N2 C12 H12A 110.8
C8 C12 H12A 110.8
N2 C12 H12B 110.8
C8 C12 H12B 110.8
H12A C12 H12B 108.9
N3 C13 C14 123.2(8)
N3 C13 C11 115.3(7)
C14 C13 C11 121.3(8)
C15 C14 C13 119.5(9)
C15 C14 H14 120.2
C13 C14 H14 120.2
C16 C15 C14 118.5(11)
C16 C15 H15 120.8
C14 C15 H15 120.8
C15 C16 C17 120.4(11)
C15 C16 H16 119.8
C17 C16 H16 119.8
N3 C17 C16 123.1(11)
N3 C17 H17 118.5
C16 C17 H17 118.5
C19 C18 C23 120.7(9)
C19 C18 Br2 120.4(8)
C23 C18 Br2 118.9(8)
C18 C19 C20 119.6(8)
C18 C19 H19 120.2
C20 C19 H19 120.2
C21 C20 C19 120.2(9)
C21 C20 H20 119.9
C19 C20 H20 119.9
C20 C21 N4 120.6(8)
C20 C21 C22 117.9(10)
N4 C21 C22 121.6(8)
C23 C22 C21 123.5(9)
C23 C22 H22 118.2
C21 C22 H22 118.2
C22 C23 C18 118.2(9)
C22 C23 H23 120.9
C18 C23 H23 120.9
O4 C25 N4 123.3(9)
O4 C25 C26 130.4(8)
N4 C25 C26 106.0(8)
C25 C26 C27 107.4(8)
C25 C26 C30 114.0(8)
C27 C26 C30 105.2(7)
C25 C26 H26 110.0
C27 C26 H26 110.0
C30 C26 H26 110.0
C29 C27 C26 103.7(7)
C29 C27 C28 112.6(8)
C26 C27 C28 103.6(7)
C29 C27 H27 112.1
C26 C27 H27 112.1
C28 C27 H27 112.1
O3 C28 N4 124.3(10)
O3 C28 C27 128.8(9)
N4 C28 C27 106.9(8)
N5 C29 C27 105.2(8)
N5 C29 C31 111.3(8)
C27 C29 C31 115.0(9)
N5 C29 H29 108.3
C27 C29 H29 108.3
C31 C29 H29 108.3
N5 C30 C26 107.2(6)
N5 C30 H30A 110.3
C26 C30 H30A 110.3
N5 C30 H30B 110.3
C26 C30 H30B 110.3
H30A C30 H30B 108.5
N6 C31 C32 123.6(11)
N6 C31 C29 115.0(9)
C32 C31 C29 121.4(10)
C33 C32 C31 119.0(15)
C33 C32 H32 120.5
C31 C32 H32 120.5
C34 C33 C32 118.0(18)
C34 C33 H33 121.0
C32 C33 H33 121.0
C33 C34 C35 123.3(16)
C33 C34 H34 118.3
C35 C34 H34 118.3
N6 C35 C34 116.9(17)
N6 C35 H35 121.5
C34 C35 H35 121.5
C7 N1 C10 111.7(8)
C7 N1 C4 125.4(7)
C10 N1 C4 122.7(7)
C11 N2 C12 106.0(6)
C11 N2 H2A 127.0
C12 N2 H2A 127.0
C17 N3 C13 115.3(8)
C21 N4 C25 122.5(7)
C21 N4 C28 124.7(7)
C25 N4 C28 112.6(8)
C29 N5 C30 102.4(7)
C29 N5 H5A 128.8
C30 N5 H5A 128.8
C31 N6 C35 118.9(13)

loop_
_geom_bond_atom_site_label_1
_geom_bond_atom_site_label_2
_geom_bond_distance
Br1 C1 1.910(10)
Br2 C18 1.881(9)
C1 C6 1.349(14)
C1 C2 1.375(13)
C2 C3 1.357(13)
C2 H2 0.93
C3 C4 1.381(11)
C3 H3 0.93
C4 C5 1.390(13)
C4 N1 1.430(12)
C5 C6 1.395(14)
C5 H5 0.93
C6 H6 0.93
C7 O1 1.226(9)
C7 N1 1.387(11)
C7 C8 1.502(12)
C8 C12 1.532(12)
C8 C9 1.536(11)
C8 H8 0.98
C9 C10 1.493(13)
C9 C11 1.618(12)
C9 H9 0.98
C10 O2 1.205(9)
C10 N1 1.400(10)
C11 N2 1.459(10)
C11 C13 1.510(11)
C11 H11 0.98
C12 N2 1.464(10)
C12 H12A 0.97
C12 H12B 0.97
C13 N3 1.333(10)
C13 C14 1.383(11)
C14 C15 1.346(13)
C14 H14 0.93
C15 C16 1.309(15)
C15 H15 0.93
C16 C17 1.394(16)
C16 H16 0.93
C17 N3 1.322(13)
C17 H17 0.93
C18 C19 1.384(13)
C18 C23 1.410(14)
C19 C20 1.401(13)
C19 H19 0.93
C20 C21 1.389(12)
C20 H20 0.93
C21 N4 1.393(10)
C21 C22 1.402(12)
C22 C23 1.340(14)
C22 H22 0.93
C23 H23 0.93
C25 O4 1.187(10)
C25 N4 1.415(11)
C25 C26 1.476(13)
C26 C27 1.508(11)
C26 C30 1.514(12)
C26 H26 0.98
C27 C29 1.506(14)
C27 C28 1.515(13)
C27 H27 0.98
C28 O3 1.205(11)
C28 N4 1.416(12)
C29 N5 1.463(11)
C29 C31 1.514(13)
C29 H29 0.98
C30 N5 1.482(11)
C30 H30A 0.97
C30 H30B 0.97
C31 N6 1.302(13)
C31 C32 1.387(15)
C32 C33 1.350(17)
C32 H32 0.93
C33 C34 1.32(2)
C33 H33 0.93
C34 C35 1.41(2)
C34 H34 0.93
C35 N6 1.371(15)
C35 H35 0.93
N2 H2A 0.86
N5 H5A 0.86
